data_4122202
loop_
_publ_author_name
'Peng, Hai-Yan'
'Lam, Chi-Keung'
'Mak, Thomas C. W.'
'Cai, Zongwei'
'Ma, Wai-Tang'
'Li, Yu-Xue'
'Wong, Henry N. C.'

_publ_section_title
;
 Chiral rodlike platinum complexes, double helical chains, and potential
 asymmetric hydrogenation ligand based on &quot;linear&quot; building
 blocks: 1,8,9,16-tetrahydroxytetraphenylene and
 1,8,9,16-tetrakis(diphenylphosphino)tetraphenylene.
;
_journal_issue 26
_journal_name_full 'Journal of the American Chemical Society'
_journal_page_first 9603
_journal_page_last 9611
_journal_paper_doi 10.1021/ja051013l
_journal_volume 127
_journal_year 2005
_chemical_absolute_configuration ad
_chemical_formula_sum 'C34 H24 N2 O4'
_chemical_formula_weight 524.55
_chemical_name_systematic
; 
 ? 
;
_space_group_IT_number 4
_symmetry_cell_setting monoclinic
_symmetry_space_group_name_Hall 'P 2yb'
_symmetry_space_group_name_H-M 'P 1 21 1'
_atom_sites_solution_hydrogens geom
_atom_sites_solution_primary direct
_atom_sites_solution_secondary difmap
_audit_creation_method SHELXL-97
_cell_angle_alpha 90.00
_cell_angle_beta 117.088(2)
_cell_angle_gamma 90.00
_cell_formula_units_Z 2
_cell_length_a 9.0474(8)
_cell_length_b 18.2579(16)
_cell_length_c 9.0807(9)
_cell_measurement_reflns_used 2118
_cell_measurement_temperature 293(2)
_cell_measurement_theta_max 46.645
_cell_measurement_theta_min 4.462
_cell_volume 1335.5(2)
_computing_cell_refinement 'Bruker SMART'
_computing_data_collection 'Bruker SMART'
_computing_data_reduction 'Bruker SHELXTL'
_computing_molecular_graphics 'Bruker SHELXTL'
_computing_publication_material 'Bruker SHELXTL'
_computing_structure_refinement 'SHELXL-97 (Sheldrick, 1997)'
_computing_structure_solution 'SHELXS-97 (Sheldrick, 1990)'
_diffrn_ambient_temperature 293(2)
_diffrn_measured_fraction_theta_full 0.985
_diffrn_measured_fraction_theta_max 0.985
_diffrn_measurement_device_type 'CCD area detector'
_diffrn_measurement_method 'phi and omega scans'
_diffrn_radiation_monochromator graphite
_diffrn_radiation_source 'fine-focus sealed tube'
_diffrn_radiation_type MoK\a
_diffrn_radiation_wavelength 0.71073
_diffrn_reflns_av_R_equivalents 0.0442
_diffrn_reflns_av_sigmaI/netI 0.0685
_diffrn_reflns_limit_h_max 11
_diffrn_reflns_limit_h_min -11
_diffrn_reflns_limit_k_max 19
_diffrn_reflns_limit_k_min -23
_diffrn_reflns_limit_l_max 11
_diffrn_reflns_limit_l_min -7
_diffrn_reflns_number 7916
_diffrn_reflns_theta_full 27.00
_diffrn_reflns_theta_max 27.00
_diffrn_reflns_theta_min 2.23
_exptl_absorpt_coefficient_mu 0.086
_exptl_absorpt_correction_T_max 1.00000
_exptl_absorpt_correction_T_min 0.58987
_exptl_absorpt_correction_type empirical
_exptl_crystal_colour colorless
_exptl_crystal_density_diffrn 1.304
_exptl_crystal_density_method 'not measured'
_exptl_crystal_F_000 548
_exptl_crystal_size_max 0.345
_exptl_crystal_size_mid 0.289
_exptl_crystal_size_min 0.206
_refine_diff_density_max 0.130
_refine_diff_density_min -0.138
_refine_diff_density_rms 0.030
_refine_ls_abs_structure_details 'Flack H D (1983), Acta Cryst. A39, 876-881'
_refine_ls_abs_structure_Flack -0.5(11)
_refine_ls_extinction_method none
_refine_ls_goodness_of_fit_ref 0.886
_refine_ls_hydrogen_treatment mixed
_refine_ls_matrix_type full
_refine_ls_number_parameters 457
_refine_ls_number_reflns 4589
_refine_ls_number_restraints 2
_refine_ls_restrained_S_all 0.886
_refine_ls_R_factor_all 0.0568
_refine_ls_R_factor_gt 0.0410
_refine_ls_shift/su_max 0.008
_refine_ls_shift/su_mean 0.001
_refine_ls_structure_factor_coef Fsqd
_refine_ls_weighting_details 'calc w=1/[\s^2^(Fo^2^)+(0.0323P)^2^+0.0000P] where P=(Fo^2^+2Fc^2^)/3'
_refine_ls_weighting_scheme calc
_refine_ls_wR_factor_gt 0.0780
_refine_ls_wR_factor_ref 0.0838
_reflns_number_gt 3334
_reflns_number_total 4589
_reflns_threshold_expression >2sigma(I)
_cod_data_source_file ja051013lsi20050205_011718.cif
_cod_data_source_block cd23128
_cod_depositor_comments
;
The following automatic conversions were performed:

'_symmetry_cell_setting' value 'Monoclinic' changed to 'monoclinic'
according to
/usr/data/users/saulius/automatic-downloads/retrospective/ACS/lib/dictionaries/cif_core.dic
dictionary named 'cif_core.dic' version 2.4.2 from 2011-04-26.

Automatic conversion script
Id: cif_fix_values 2281 2013-09-26 08:29:07Z andrius 
;
_cod_original_sg_symbol_H-M P2(1)
_cod_database_code 4122202

loop_
_symmetry_equiv_pos_as_xyz
'x, y, z'
'-x, y+1/2, -z'

loop_
_atom_site_label
_atom_site_type_symbol
_atom_site_fract_x
_atom_site_fract_y
_atom_site_fract_z
_atom_site_U_iso_or_equiv
_atom_site_adp_type
_atom_site_occupancy
_atom_site_symmetry_multiplicity
_atom_site_calc_flag
_atom_site_refinement_flags
O1 O -0.1049(2) 0.40777(11) 0.0939(2) 0.0411(5) Uani 1 1 d .
O2 O 0.5888(3) 0.31274(12) 0.9272(3) 0.0509(6) Uani 1 1 d .
O3 O 0.6955(2) 0.44270(11) 0.7741(2) 0.0434(5) Uani 1 1 d D
O4 O -0.1139(2) 0.24954(11) 0.1716(2) 0.0405(5) Uani 1 1 d .
N1 N 0.0732(3) 0.19230(15) 1.0350(3) 0.0528(7) Uani 1 1 d .
N2 N 0.2376(3) 0.02491(15) 0.4262(3) 0.0491(7) Uani 1 1 d .
C1 C 0.0595(3) 0.39699(14) 0.1360(3) 0.0329(6) Uani 1 1 d .
C2 C 0.1327(4) 0.42479(15) 0.0440(3) 0.0397(7) Uani 1 1 d .
C3 C 0.2984(4) 0.41209(17) 0.0916(3) 0.0440(7) Uani 1 1 d .
C4 C 0.3904(3) 0.37209(17) 0.2332(3) 0.0420(7) Uani 1 1 d .
C5 C 0.4802(3) 0.23255(17) 0.4633(4) 0.0446(7) Uani 1 1 d .
C6 C 0.5740(4) 0.19092(18) 0.6021(4) 0.0496(8) Uani 1 1 d .
C7 C 0.6108(4) 0.21645(17) 0.7571(4) 0.0493(8) Uani 1 1 d .
C8 C 0.5574(3) 0.28472(16) 0.7762(3) 0.0380(7) Uani 1 1 d .
C9 C 0.5324(3) 0.45849(16) 0.7329(3) 0.0373(7) Uani 1 1 d .
C10 C 0.4886(4) 0.52698(18) 0.7611(4) 0.0511(9) Uani 1 1 d .
C11 C 0.3258(4) 0.54357(18) 0.7191(4) 0.0577(9) Uani 1 1 d .
C12 C 0.2050(4) 0.49007(17) 0.6464(4) 0.0470(8) Uani 1 1 d .
C13 C 0.0260(3) 0.34460(17) 0.6276(4) 0.0414(7) Uani 1 1 d .
C14 C -0.1044(4) 0.29645(17) 0.5616(4) 0.0443(7) Uani 1 1 d .
C15 C -0.1480(3) 0.26616(16) 0.4092(3) 0.0404(7) Uani 1 1 d .
C16 C -0.0614(3) 0.28321(14) 0.3229(3) 0.0322(6) Uani 1 1 d .
C17 C 0.2207(4) 0.19170(18) 0.8736(4) 0.0524(8) Uani 1 1 d .
C18 C 0.1756(5) 0.2229(2) 0.9853(4) 0.0594(9) Uani 1 1 d .
C19 C 0.0126(4) 0.12667(19) 0.9710(4) 0.0541(9) Uani 1 1 d .
C20 C 0.0500(4) 0.09086(18) 0.8587(4) 0.0476(8) Uani 1 1 d .
C21 C 0.1555(3) 0.12432(15) 0.8066(3) 0.0393(7) Uani 1 1 d .
C22 C 0.1915(3) 0.08951(15) 0.6785(3) 0.0385(7) Uani 1 1 d .
C23 C 0.2275(4) 0.01585(17) 0.6830(4) 0.0468(8) Uani 1 1 d .
C24 C 0.2506(4) -0.01347(19) 0.5562(4) 0.0500(8) Uani 1 1 d .
C25 C 0.2061(4) 0.0960(2) 0.4240(4) 0.0529(8) Uani 1 1 d .
C26 C 0.1828(4) 0.12975(19) 0.5472(4) 0.0479(8) Uani 1 1 d .
C1A C 0.1522(3) 0.35865(14) 0.2841(3) 0.0312(6) Uani 1 1 d .
C4A C 0.3203(3) 0.34509(15) 0.3299(3) 0.0339(6) Uani 1 1 d .
C5B C 0.4226(3) 0.30083(15) 0.4804(3) 0.0331(6) Uani 1 1 d .
C8B C 0.4634(3) 0.32835(15) 0.6375(3) 0.0333(6) Uani 1 1 d .
C9C C 0.4125(3) 0.40318(14) 0.6614(3) 0.0320(6) Uani 1 1 d .
C12C C 0.2465(3) 0.42053(14) 0.6155(3) 0.0339(6) Uani 1 1 d .
C13D C 0.1138(3) 0.36388(14) 0.5418(3) 0.0308(6) Uani 1 1 d .
C16D C 0.0695(3) 0.33353(14) 0.3843(3) 0.0295(6) Uani 1 1 d .
H1 H 0.066(3) 0.4576(13) -0.054(3) 0.036(7) Uiso 1 1 d .
H2 H 0.351(4) 0.4337(18) 0.027(4) 0.072(10) Uiso 1 1 d .
H3 H 0.514(4) 0.3586(16) 0.260(4) 0.066(9) Uiso 1 1 d .
H4 H 0.088(3) 0.4989(13) 0.623(3) 0.032(7) Uiso 1 1 d .
H5 H 0.285(4) 0.5931(18) 0.746(4) 0.060(9) Uiso 1 1 d .
H6 H 0.567(4) 0.5629(18) 0.810(4) 0.067(10) Uiso 1 1 d .
H7 H 0.672(3) 0.1852(14) 0.860(3) 0.042(7) Uiso 1 1 d .
H8 H 0.612(3) 0.1407(17) 0.585(3) 0.049(8) Uiso 1 1 d .
H9 H 0.460(3) 0.2125(13) 0.353(3) 0.032(7) Uiso 1 1 d .
H10 H 0.058(3) 0.3633(14) 0.733(3) 0.034(7) Uiso 1 1 d .
H11 H -0.157(3) 0.2812(14) 0.623(3) 0.041(8) Uiso 1 1 d .
H12 H -0.236(3) 0.2280(14) 0.366(3) 0.037(7) Uiso 1 1 d .
H13 H -0.156(4) 0.4215(17) -0.008(4) 0.055(10) Uiso 1 1 d .
H14 H 0.656(6) 0.289(3) 0.996(6) 0.13(2) Uiso 1 1 d .
H15 H 0.729(4) 0.4741(17) 0.713(4) 0.092(13) Uiso 1 1 d D
H16 H -0.042(4) 0.2374(19) 0.136(4) 0.068(11) Uiso 1 1 d .
H17 H 0.296(4) 0.2159(16) 0.840(4) 0.058(9) Uiso 1 1 d .
H18 H 0.233(4) 0.2689(19) 1.040(4) 0.075(11) Uiso 1 1 d .
H19 H -0.061(4) 0.1024(16) 1.010(4) 0.053(9) Uiso 1 1 d .
H20 H -0.008(4) 0.0441(17) 0.811(4) 0.068(10) Uiso 1 1 d .
H21 H 0.226(3) -0.0174(16) 0.774(4) 0.055(9) Uiso 1 1 d .
H22 H 0.273(3) -0.0641(18) 0.557(4) 0.058(9) Uiso 1 1 d .
H23 H 0.194(3) 0.1241(14) 0.322(3) 0.036(7) Uiso 1 1 d .
H24 H 0.160(4) 0.1807(19) 0.542(4) 0.064(10) Uiso 1 1 d .

loop_
_atom_site_aniso_label
_atom_site_aniso_U_11
_atom_site_aniso_U_22
_atom_site_aniso_U_33
_atom_site_aniso_U_23
_atom_site_aniso_U_13
_atom_site_aniso_U_12
O1 0.0340(11) 0.0552(12) 0.0281(11) 0.0080(10) 0.0089(9) 0.0086(9)
O2 0.0491(12) 0.0611(15) 0.0280(11) 0.0065(10) 0.0051(10) 0.0020(11)
O3 0.0290(10) 0.0579(13) 0.0356(11) 0.0129(9) 0.0079(9) -0.0034(9)
O4 0.0401(11) 0.0469(12) 0.0301(10) -0.0122(9) 0.0122(9) -0.0044(9)
N1 0.0666(17) 0.0528(17) 0.0387(15) -0.0059(13) 0.0238(14) 0.0074(14)
N2 0.0408(14) 0.0605(19) 0.0452(16) -0.0125(14) 0.0190(12) 0.0004(12)
C1 0.0340(14) 0.0356(15) 0.0258(14) -0.0061(11) 0.0106(12) -0.0017(12)
C2 0.0472(17) 0.0425(18) 0.0263(14) 0.0045(13) 0.0141(13) -0.0014(14)
C3 0.0480(18) 0.0537(19) 0.0341(16) -0.0039(15) 0.0220(14) -0.0126(15)
C4 0.0350(15) 0.0567(19) 0.0341(16) -0.0044(14) 0.0156(14) -0.0051(14)
C5 0.0335(15) 0.053(2) 0.0414(19) -0.0060(16) 0.0117(14) 0.0015(14)
C6 0.0426(17) 0.0411(19) 0.057(2) -0.0013(16) 0.0160(16) 0.0039(15)
C7 0.0366(16) 0.051(2) 0.047(2) 0.0130(16) 0.0071(14) 0.0031(15)
C8 0.0286(13) 0.0485(18) 0.0281(15) 0.0034(13) 0.0053(12) -0.0030(13)
C9 0.0319(15) 0.0477(18) 0.0276(15) 0.0054(13) 0.0094(12) -0.0040(13)
C10 0.0432(18) 0.046(2) 0.048(2) -0.0046(15) 0.0070(15) -0.0145(16)
C11 0.055(2) 0.042(2) 0.065(2) -0.0115(17) 0.0175(18) -0.0002(16)
C12 0.0349(17) 0.0494(19) 0.0478(19) -0.0079(15) 0.0110(15) -0.0004(15)
C13 0.0424(17) 0.0541(19) 0.0265(15) -0.0043(14) 0.0145(14) -0.0039(15)
C14 0.0452(17) 0.0528(19) 0.0426(18) 0.0009(15) 0.0266(15) -0.0064(15)
C15 0.0346(15) 0.0441(18) 0.0406(18) -0.0024(13) 0.0155(14) -0.0076(13)
C16 0.0294(13) 0.0347(15) 0.0278(14) -0.0010(12) 0.0090(11) 0.0016(12)
C17 0.064(2) 0.050(2) 0.0458(19) -0.0072(16) 0.0274(17) -0.0083(17)
C18 0.076(2) 0.049(2) 0.047(2) -0.0090(16) 0.0223(19) -0.0055(19)
C19 0.060(2) 0.056(2) 0.057(2) 0.0023(18) 0.0358(19) 0.0040(18)
C20 0.058(2) 0.0402(18) 0.0492(19) -0.0014(15) 0.0284(17) 0.0018(16)
C21 0.0413(16) 0.0403(17) 0.0323(15) 0.0037(13) 0.0133(13) 0.0067(13)
C22 0.0380(15) 0.0390(17) 0.0377(16) -0.0002(13) 0.0165(13) 0.0023(13)
C23 0.0521(19) 0.0431(19) 0.0438(19) 0.0015(15) 0.0207(16) 0.0082(14)
C24 0.0425(18) 0.046(2) 0.055(2) -0.0075(17) 0.0161(16) 0.0098(15)
C25 0.054(2) 0.063(2) 0.0410(19) -0.0017(17) 0.0218(16) -0.0066(17)
C26 0.060(2) 0.0395(19) 0.0460(19) 0.0025(15) 0.0253(16) 0.0038(15)
C1A 0.0325(14) 0.0370(16) 0.0228(13) -0.0018(11) 0.0114(11) -0.0013(11)
C4A 0.0340(14) 0.0405(16) 0.0240(13) -0.0056(12) 0.0105(12) -0.0033(12)
C5B 0.0242(12) 0.0434(17) 0.0294(14) 0.0015(13) 0.0103(11) -0.0017(12)
C8B 0.0238(12) 0.0413(16) 0.0304(14) 0.0020(12) 0.0085(11) -0.0038(11)
C9C 0.0340(14) 0.0387(15) 0.0201(13) 0.0026(11) 0.0094(11) -0.0001(12)
C12C 0.0337(15) 0.0391(16) 0.0261(14) -0.0028(12) 0.0112(12) -0.0030(12)
C13D 0.0244(13) 0.0385(15) 0.0251(13) 0.0040(12) 0.0076(11) 0.0017(11)
C16D 0.0247(12) 0.0333(14) 0.0251(13) 0.0037(11) 0.0065(11) 0.0030(11)

loop_
_atom_type_symbol
_atom_type_description
_atom_type_scat_dispersion_real
_atom_type_scat_dispersion_imag
_atom_type_scat_source
C C 0.0033 0.0016 'International Tables Vol C Tables 4.2.6.8 and 6.1.1.4'
H H 0.0000 0.0000 'International Tables Vol C Tables 4.2.6.8 and 6.1.1.4'
N N 0.0061 0.0033 'International Tables Vol C Tables 4.2.6.8 and 6.1.1.4'
O O 0.0106 0.0060 'International Tables Vol C Tables 4.2.6.8 and 6.1.1.4'

loop_
_geom_angle_atom_site_label_1
_geom_angle_atom_site_label_2
_geom_angle_atom_site_label_3
_geom_angle
C1 O1 H13 109(2)
C8 O2 H14 109(4)
C9 O3 H15 108(2)
C16 O4 H16 120(2)
C18 N1 C19 116.2(3)
C25 N2 C24 117.4(3)
O1 C1 C2 122.6(2)
O1 C1 C1A 115.9(2)
C2 C1 C1A 121.4(2)
C3 C2 C1 120.2(3)
C3 C2 H1 120.3(14)
C1 C2 H1 119.4(14)
C2 C3 C4 119.3(3)
C2 C3 H2 119.8(19)
C4 C3 H2 120.8(19)
C3 C4 C4A 121.5(3)
C3 C4 H3 117.5(16)
C4A C4 H3 120.7(16)
C6 C5 C5B 119.9(3)
C6 C5 H9 117.8(14)
C5B C5 H9 122.2(14)
C7 C6 C5 120.6(3)
C7 C6 H8 121.6(15)
C5 C6 H8 117.7(15)
C6 C7 C8 120.1(3)
C6 C7 H7 122.0(15)
C8 C7 H7 117.8(15)
O2 C8 C7 122.8(3)
O2 C8 C8B 116.9(3)
C7 C8 C8B 120.3(3)
C10 C9 O3 120.3(2)
C10 C9 C9C 120.9(3)
O3 C9 C9C 118.7(3)
C9 C10 C11 120.9(3)
C9 C10 H6 121(2)
C11 C10 H6 118(2)
C10 C11 C12 119.2(3)
C10 C11 H5 125.0(16)
C12 C11 H5 115.5(16)
C11 C12 C12C 120.8(3)
C11 C12 H4 121.3(14)
C12C C12 H4 117.7(14)
C14 C13 C13D 121.1(3)
C14 C13 H10 119.3(16)
C13D C13 H10 119.6(16)
C13 C14 C15 119.6(3)
C13 C14 H11 120.4(17)
C15 C14 H11 119.7(17)
C14 C15 C16 120.5(3)
C14 C15 H12 119.6(15)
C16 C15 H12 119.7(15)
C15 C16 O4 116.2(2)
C15 C16 C16D 121.4(2)
O4 C16 C16D 122.4(2)
C18 C17 C21 118.9(3)
C18 C17 H17 122.1(18)
C21 C17 H17 119.0(18)
N1 C18 C17 124.4(3)
N1 C18 H18 118(2)
C17 C18 H18 117(2)
N1 C19 C20 123.9(3)
N1 C19 H19 116.9(17)
C20 C19 H19 119.1(17)
C19 C20 C21 118.9(3)
C19 C20 H20 118.3(19)
C21 C20 H20 122.6(19)
C17 C21 C20 117.7(3)
C17 C21 C22 121.6(3)
C20 C21 C22 120.6(3)
C26 C22 C23 117.8(3)
C26 C22 C21 120.3(3)
C23 C22 C21 121.8(3)
C24 C23 C22 118.7(3)
C24 C23 H21 120.3(16)
C22 C23 H21 120.7(16)
N2 C24 C23 123.7(3)
N2 C24 H22 116.9(19)
C23 C24 H22 119.4(19)
N2 C25 C26 122.5(3)
N2 C25 H23 115.9(14)
C26 C25 H23 121.6(14)
C22 C26 C25 119.9(3)
C22 C26 H24 120(2)
C25 C26 H24 121(2)
C4A C1A C1 117.7(2)
C4A C1A C16D 122.9(2)
C1 C1A C16D 119.4(2)
C4 C4A C1A 119.7(2)
C4 C4A C5B 120.0(2)
C1A C4A C5B 120.2(2)
C5 C5B C8B 120.0(2)
C5 C5B C4A 119.5(2)
C8B C5B C4A 120.4(2)
C5B C8B C8 118.9(2)
C5B C8B C9C 121.6(2)
C8 C8B C9C 119.4(2)
C12C C9C C9 118.2(2)
C12C C9C C8B 121.7(2)
C9 C9C C8B 120.1(2)
C12 C12C C9C 119.9(2)
C12 C12C C13D 119.2(2)
C9C C12C C13D 120.7(2)
C13 C13D C16D 119.9(2)
C13 C13D C12C 118.2(2)
C16D C13D C12C 121.8(2)
C16 C16D C13D 117.4(2)
C16 C16D C1A 121.9(2)
C13D C16D C1A 120.5(2)

loop_
_geom_bond_atom_site_label_1
_geom_bond_atom_site_label_2
_geom_bond_distance
O1 C1 1.371(3)
O1 H13 0.86(3)
O2 C8 1.366(3)
O2 H14 0.78(5)
O3 C9 1.377(3)
O3 H15 0.940(19)
O4 C16 1.377(3)
O4 H16 0.88(3)
N1 C18 1.324(5)
N1 C19 1.336(4)
N2 C25 1.328(4)
N2 C24 1.331(4)
C1 C2 1.378(4)
C1 C1A 1.406(3)
C2 C3 1.377(4)
C2 H1 1.01(3)
C3 C4 1.380(4)
C3 H2 0.99(3)
C4 C4A 1.387(4)
C4 H3 1.06(3)
C5 C6 1.382(4)
C5 C5B 1.387(4)
C5 H9 1.01(3)
C6 C7 1.372(4)
C6 H8 1.02(3)
C7 C8 1.376(4)
C7 H7 1.02(3)
C8 C8B 1.403(4)
C9 C10 1.371(4)
C9 C9C 1.406(4)
C10 C11 1.376(5)
C10 H6 0.92(3)
C11 C12 1.388(4)
C11 H5 1.05(3)
C12 C12C 1.388(4)
C12 H4 0.99(3)
C13 C14 1.371(4)
C13 C13D 1.387(4)
C13 H10 0.93(3)
C14 C15 1.371(4)
C14 H11 0.93(3)
C15 C16 1.373(4)
C15 H12 1.00(3)
C16 C16D 1.399(3)
C17 C18 1.377(5)
C17 C21 1.380(4)
C17 H17 0.97(3)
C18 H18 0.99(3)
C19 C20 1.377(4)
C19 H19 0.99(3)
C20 C21 1.386(4)
C20 H20 0.99(3)
C21 C22 1.486(4)
C22 C26 1.372(4)
C22 C23 1.380(4)
C23 C24 1.369(4)
C23 H21 1.03(3)
C24 H22 0.95(3)
C25 C26 1.375(5)
C25 H23 1.02(3)
C26 H24 0.95(3)
C1A C4A 1.404(3)
C1A C16D 1.489(3)
C4A C5B 1.492(3)
C5B C8B 1.395(3)
C8B C9C 1.489(4)
C9C C12C 1.400(3)
C12C C13D 1.492(4)
C13D C16D 1.411(3)

loop_
_geom_torsion_atom_site_label_1
_geom_torsion_atom_site_label_2
_geom_torsion_atom_site_label_3
_geom_torsion_atom_site_label_4
_geom_torsion
O1 C1 C2 C3 -179.8(2)
C1A C1 C2 C3 3.5(4)
C1 C2 C3 C4 -0.8(4)
C2 C3 C4 C4A -0.8(4)
C5B C5 C6 C7 0.0(4)
C5 C6 C7 C8 -1.4(5)
C6 C7 C8 O2 179.4(3)
C6 C7 C8 C8B 0.7(4)
O3 C9 C10 C11 179.4(3)
C9C C9 C10 C11 -0.5(5)
C9 C10 C11 C12 -0.3(5)
C10 C11 C12 C12C -0.2(5)
C13D C13 C14 C15 0.7(4)
C13 C14 C15 C16 0.5(4)
C14 C15 C16 O4 179.5(3)
C14 C15 C16 C16D -2.2(4)
C19 N1 C18 C17 0.4(5)
C21 C17 C18 N1 0.4(5)
C18 N1 C19 C20 -0.4(5)
N1 C19 C20 C21 -0.5(5)
C18 C17 C21 C20 -1.3(4)
C18 C17 C21 C22 176.5(3)
C19 C20 C21 C17 1.3(4)
C19 C20 C21 C22 -176.5(3)
C17 C21 C22 C26 -45.5(4)
C20 C21 C22 C26 132.3(3)
C17 C21 C22 C23 137.3(3)
C20 C21 C22 C23 -44.9(4)
C26 C22 C23 C24 -0.8(4)
C21 C22 C23 C24 176.5(3)
C25 N2 C24 C23 2.4(5)
C22 C23 C24 N2 -1.2(5)
C24 N2 C25 C26 -1.7(5)
C23 C22 C26 C25 1.4(4)
C21 C22 C26 C25 -175.9(3)
N2 C25 C26 C22 -0.1(5)
O1 C1 C1A C4A 178.7(2)
C2 C1 C1A C4A -4.3(4)
O1 C1 C1A C16D -0.6(3)
C2 C1 C1A C16D 176.4(2)
C3 C4 C4A C1A -0.2(4)
C3 C4 C4A C5B 178.8(3)
C1 C1A C4A C4 2.7(4)
C16D C1A C4A C4 -178.0(2)
C1 C1A C4A C5B -176.3(2)
C16D C1A C4A C5B 3.0(4)
C6 C5 C5B C8B 1.9(4)
C6 C5 C5B C4A -179.5(2)
C4 C4A C5B C5 -66.4(3)
C1A C4A C5B C5 112.6(3)
C4 C4A C5B C8B 112.2(3)
C1A C4A C5B C8B -68.8(3)
C5 C5B C8B C8 -2.5(4)
C4A C5B C8B C8 178.9(2)
C5 C5B C8B C9C 176.3(2)
C4A C5B C8B C9C -2.3(4)
O2 C8 C8B C5B -177.5(2)
C7 C8 C8B C5B 1.2(4)
O2 C8 C8B C9C 3.7(3)
C7 C8 C8B C9C -177.6(2)
C10 C9 C9C C12C 1.8(4)
O3 C9 C9C C12C -178.1(2)
C10 C9 C9C C8B -177.7(3)
O3 C9 C9C C8B 2.4(3)
C5B C8B C9C C12C 70.1(3)
C8 C8B C9C C12C -111.1(3)
C5B C8B C9C C9 -110.5(3)
C8 C8B C9C C9 68.4(3)
C11 C12 C12C C9C 1.5(4)
C11 C12 C12C C13D 178.2(3)
C9 C9C C12C C12 -2.2(4)
C8B C9C C12C C12 177.2(2)
C9 C9C C12C C13D -178.9(2)
C8B C9C C12C C13D 0.5(4)
C14 C13 C13D C16D -0.2(4)
C14 C13 C13D C12C 175.7(3)
C12 C12C C13D C13 -59.6(3)
C9C C12C C13D C13 117.1(3)
C12 C12C C13D C16D 116.3(3)
C9C C12C C13D C16D -67.0(3)
C15 C16 C16D C13D 2.6(4)
O4 C16 C16D C13D -179.2(2)
C15 C16 C16D C1A -173.2(2)
O4 C16 C16D C1A 5.0(4)
C13 C13D C16D C16 -1.4(3)
C12C C13D C16D C16 -177.2(2)
C13 C13D C16D C1A 174.4(2)
C12C C13D C16D C1A -1.4(4)
C4A C1A C16D C16 -116.8(3)
C1 C1A C16D C16 62.4(3)
C4A C1A C16D C13D 67.6(3)
C1 C1A C16D C13D -113.2(3)
